data_7714738
loop_
_publ_author_name
'Galimova, Milyausha F.'
'Zueva, Ekaterina M.'
'Petrova, Maria M.'
'Dobrynin, Alexey B.'
'Kolesnikov, Ilya E.'
'Musina, Elvira I.'
'Musin, Rustem R.'
'Karasik, Andrey A.'
'Sinyashin, Oleg G.'

_publ_section_title
;
 Design of luminescent complexes with different
 Cu<sub>4</sub>I<sub>4</sub> cores based on pyridyl phenoxarsines.
;
_journal_issue 3
_journal_name_full 'Dalton transactions (Cambridge, England : 2003)'
_journal_page_first 1087
_journal_page_last 1098
_journal_paper_doi 10.1039/d3dt03273f
_journal_volume 53
_journal_year 2024
_chemical_formula_sum 'C72 H56 As4 Cu8 I8 N4 O4'
_chemical_formula_weight 2864.40
_chemical_name_systematic
'Di-\m-iodo-di-\m4-iodo-bis-[\m-4-methyl-6-(10H-phenoxarsinin-10-yl)pyridine-As,N]-tetracopper (I)'
_space_group_crystal_system triclinic
_space_group_IT_number 2
_space_group_name_Hall '-P 1'
_space_group_name_H-M_alt 'P -1'
_atom_sites_solution_hydrogens geom
_audit_creation_method SHELXL-2014/7
_audit_update_record
;
2023-11-15 deposited with the CCDC.	2023-12-05 downloaded from the CCDC.
;
_cell_angle_alpha 117.28(3)
_cell_angle_beta 110.95(3)
_cell_angle_gamma 90.70(3)
_cell_formula_units_Z 1
_cell_length_a 12.740(3)
_cell_length_b 12.961(3)
_cell_length_c 14.868(3)
_cell_measurement_reflns_used 9452
_cell_measurement_temperature 293(2)
_cell_measurement_theta_max 30.54
_cell_measurement_theta_min 2.24
_cell_volume 1991.4(12)
_computing_cell_refinement 'Bruker SAINT'
_computing_data_collection 'Bruker APEX2'
_computing_data_reduction 'Bruker SAINT'
_computing_molecular_graphics 'Bruker SHELXTL'
_computing_publication_material 'Bruker SHELXTL'
_computing_structure_refinement 'SHELXL-2014/7 (Sheldrick, 2014)'
_computing_structure_solution 'SHELXS-97 (Sheldrick 2008)'
_diffrn_ambient_temperature 293(2)
_diffrn_measured_fraction_theta_full 0.999
_diffrn_measured_fraction_theta_max 0.999
_diffrn_measurement_device_type 'Bruker APEX-II CCD'
_diffrn_measurement_method '\f and \w scans'
_diffrn_radiation_type MoK\a
_diffrn_radiation_wavelength 0.71073
_diffrn_reflns_av_unetI/netI 0.0242
_diffrn_reflns_Laue_measured_fraction_full 0.999
_diffrn_reflns_Laue_measured_fraction_max 0.999
_diffrn_reflns_limit_h_max 14
_diffrn_reflns_limit_h_min -16
_diffrn_reflns_limit_k_max 14
_diffrn_reflns_limit_k_min -16
_diffrn_reflns_limit_l_max 18
_diffrn_reflns_limit_l_min 0
_diffrn_reflns_number 14251
_diffrn_reflns_point_group_measured_fraction_full 0.999
_diffrn_reflns_point_group_measured_fraction_max 0.999
_diffrn_reflns_theta_full 25.242
_diffrn_reflns_theta_max 26.999
_diffrn_reflns_theta_min 1.688
_exptl_absorpt_coefficient_mu 6.891
_exptl_absorpt_correction_T_max 0.433001
_exptl_absorpt_correction_T_min 0.328879
_exptl_absorpt_correction_type multi-scan
_exptl_absorpt_process_details SADABS
_exptl_crystal_colour colorless
_exptl_crystal_density_diffrn 2.389
_exptl_crystal_description prismatic
_exptl_crystal_F_000 1336
_exptl_crystal_size_max 0.231
_exptl_crystal_size_mid 0.119
_exptl_crystal_size_min 0.048
_refine_diff_density_max 3.011
_refine_diff_density_min -3.454
_refine_diff_density_rms 0.222
_refine_ls_extinction_method none
_refine_ls_goodness_of_fit_ref 1.076
_refine_ls_hydrogen_treatment constr
_refine_ls_matrix_type full
_refine_ls_number_parameters 464
_refine_ls_number_reflns 14251
_refine_ls_number_restraints 0
_refine_ls_restrained_S_all 1.076
_refine_ls_R_factor_all 0.0547
_refine_ls_R_factor_gt 0.0474
_refine_ls_shift/su_max 0.000
_refine_ls_shift/su_mean 0.000
_refine_ls_structure_factor_coef Fsqd
_refine_ls_weighting_details 'w=1/[\s^2^(Fo^2^)+(0.0192P)^2^+41.4716P] where P=(Fo^2^+2Fc^2^)/3'
_refine_ls_weighting_scheme calc
_refine_ls_wR_factor_gt 0.1105
_refine_ls_wR_factor_ref 0.1142
_reflns_Friedel_coverage 0.000
_reflns_number_gt 12844
_reflns_number_total 14251
_reflns_threshold_expression 'I > 2\s(I)'
_cod_data_source_file d3dt03273f2.cif
_cod_data_source_block m103_tw2_4z_a
_cod_depositor_comments 'Adding full bibliography for 7714737--7714744.cif.'
_cod_original_cell_volume 1991.4(10)
_cod_database_code 7714738
_shelx_shelxl_version_number 2014/7
_shelx_space_group_comment
;
The symmetry employed for this shelxl refinement is uniquely defined
by the following loop, which should always be used as a source of
symmetry information in preference to the above space-group names.
They are only intended as comments.
;
_shelx_estimated_absorpt_t_min 0.299
_shelx_estimated_absorpt_t_max 0.733

loop_
_space_group_symop_operation_xyz
'x, y, z'
'-x, -y, -z'

loop_
_atom_site_label
_atom_site_type_symbol
_atom_site_fract_x
_atom_site_fract_y
_atom_site_fract_z
_atom_site_U_iso_or_equiv
_atom_site_adp_type
_atom_site_occupancy
_atom_site_site_symmetry_order
_atom_site_calc_flag
_atom_site_refinement_flags_posn
_atom_site_refinement_flags_adp
_atom_site_refinement_flags_occupancy
_atom_site_disorder_assembly
_atom_site_disorder_group
C1 C 0.3406(7) 0.4250(8) 0.1761(7) 0.0153(18) Uani 1 1 d . . . . .
C2 C 0.2317(8) 0.3740(8) 0.0869(7) 0.0159(18) Uani 1 1 d . . . . .
H2 H 0.1862 0.4222 0.0675 0.019 Uiso 1 1 calc R U . . .
C3 C 0.1922(8) 0.2513(9) 0.0276(9) 0.025(2) Uani 1 1 d . . . . .
H3 H 0.1199 0.2174 -0.0309 0.030 Uiso 1 1 calc R U . . .
C4 C 0.2606(9) 0.1808(9) 0.0559(10) 0.032(3) Uani 1 1 d . . . . .
H4 H 0.2350 0.0987 0.0144 0.039 Uiso 1 1 calc R U . . .
C5 C 0.3672(10) 0.2294(10) 0.1452(10) 0.037(3) Uani 1 1 d . . . . .
H5 H 0.4121 0.1810 0.1649 0.044 Uiso 1 1 calc R U . . .
C6 C 0.4049(8) 0.3514(9) 0.2042(8) 0.025(2) Uani 1 1 d . . . . .
C7 C 0.5448(8) 0.5013(9) 0.3864(8) 0.023(2) Uani 1 1 d . . . . .
C8 C 0.6241(9) 0.5082(9) 0.4806(9) 0.032(3) Uani 1 1 d . . . . .
H8 H 0.6499 0.4407 0.4784 0.039 Uiso 1 1 calc R U . . .
C9 C 0.6668(9) 0.6162(10) 0.5803(9) 0.031(3) Uani 1 1 d . . . . .
H9 H 0.7235 0.6215 0.6436 0.037 Uiso 1 1 calc R U . . .
C10 C 0.6244(8) 0.7148(9) 0.5841(8) 0.021(2) Uani 1 1 d . . . . .
H10 H 0.6497 0.7859 0.6510 0.026 Uiso 1 1 calc R U . . .
C11 C 0.5452(8) 0.7083(8) 0.4899(8) 0.0190(19) Uani 1 1 d . . . . .
H11 H 0.5180 0.7758 0.4935 0.023 Uiso 1 1 calc R U . . .
C12 C 0.5042(8) 0.6034(8) 0.3889(8) 0.0181(19) Uani 1 1 d . . . . .
C13 C 0.4939(7) 0.6148(8) 0.1894(7) 0.0165(18) Uani 1 1 d . . . . .
C14 C 0.5311(10) 0.6943(11) 0.0907(9) 0.036(3) Uani 1 1 d . . . . .
H14 H 0.5123 0.7384 0.0545 0.043 Uiso 1 1 calc R U . . .
C15 C 0.6282(10) 0.6465(11) 0.0960(11) 0.045(4) Uani 1 1 d . . . . .
H15 H 0.6725 0.6578 0.0620 0.054 Uiso 1 1 calc R U . . .
C16 C 0.6610(9) 0.5825(11) 0.1504(10) 0.036(3) Uani 1 1 d . . . . .
C17 C 0.5914(8) 0.5656(9) 0.1955(8) 0.025(2) Uani 1 1 d . . . . .
H17 H 0.6087 0.5206 0.2308 0.030 Uiso 1 1 calc R U . . .
C18 C 0.7677(10) 0.5304(13) 0.1582(11) 0.050(4) Uani 1 1 d . . . . .
H18A H 0.7455 0.4453 0.1157 0.075 Uiso 1 1 calc R U . . .
H18B H 0.8143 0.5545 0.2343 0.075 Uiso 1 1 calc R U . . .
H18C H 0.8109 0.5584 0.1295 0.075 Uiso 1 1 calc R U . . .
C21 C 0.2565(7) 0.7879(8) 0.5420(7) 0.0161(18) Uani 1 1 d . . . . .
C22 C 0.3417(8) 0.8916(8) 0.6026(8) 0.0174(18) Uani 1 1 d . . . . .
H22 H 0.3623 0.9245 0.5658 0.021 Uiso 1 1 calc R U . . .
C23 C 0.3959(8) 0.9458(9) 0.7171(8) 0.021(2) Uani 1 1 d . . . . .
H23 H 0.4533 1.0141 0.7565 0.025 Uiso 1 1 calc R U . . .
C24 C 0.3653(9) 0.8992(9) 0.7723(8) 0.024(2) Uani 1 1 d . . . . .
H24 H 0.4004 0.9364 0.8493 0.028 Uiso 1 1 calc R U . . .
C25 C 0.2826(9) 0.7977(10) 0.7133(8) 0.029(3) Uani 1 1 d . . . . .
H25 H 0.2611 0.7671 0.7512 0.035 Uiso 1 1 calc R U . . .
C26 C 0.2296(8) 0.7386(8) 0.5983(8) 0.020(2) Uani 1 1 d . . . . .
C27 C 0.1106(8) 0.5510(9) 0.4399(8) 0.023(2) Uani 1 1 d . . . . .
C28 C 0.0657(9) 0.4367(9) 0.4159(9) 0.027(2) Uani 1 1 d . . . . .
H28 H 0.0702 0.4228 0.4731 0.033 Uiso 1 1 calc R U . . .
C29 C 0.0153(9) 0.3463(9) 0.3076(9) 0.024(2) Uani 1 1 d . . . . .
H29 H -0.0191 0.2728 0.2917 0.029 Uiso 1 1 calc R U . . .
C30 C 0.0147(9) 0.3627(9) 0.2214(9) 0.027(2) Uani 1 1 d . . . . .
H30 H -0.0166 0.3003 0.1487 0.033 Uiso 1 1 calc R U . . .
C31 C 0.0622(8) 0.4747(8) 0.2468(8) 0.020(2) Uani 1 1 d . . . . .
H31 H 0.0624 0.4868 0.1899 0.024 Uiso 1 1 calc R U . . .
C32 C 0.1093(8) 0.5691(8) 0.3550(7) 0.0177(19) Uani 1 1 d . . . . .
C33 C 0.0435(8) 0.8003(8) 0.3785(8) 0.020(2) Uani 1 1 d . . . . .
C34 C -0.0617(9) 0.9163(9) 0.3196(9) 0.027(2) Uani 1 1 d . . . . .
H34 H -0.0728 0.9624 0.2855 0.033 Uiso 1 1 calc R U . . .
C35 C -0.1402(9) 0.9040(10) 0.3617(10) 0.035(3) Uani 1 1 d . . . . .
H35 H -0.2027 0.9404 0.3539 0.042 Uiso 1 1 calc R U . . .
C36 C -0.1256(9) 0.8396(9) 0.4136(9) 0.031(3) Uani 1 1 d . . . . .
C37 C -0.0313(8) 0.7865(9) 0.4234(9) 0.026(2) Uani 1 1 d . . . . .
H37 H -0.0181 0.7422 0.4595 0.031 Uiso 1 1 calc R U . . .
C38 C -0.2081(10) 0.8247(11) 0.4627(10) 0.041(3) Uani 1 1 d . . . . .
H38A H -0.2085 0.7503 0.4620 0.062 Uiso 1 1 calc R U . . .
H38B H -0.2842 0.8262 0.4194 0.062 Uiso 1 1 calc R U . . .
H38C H -0.1831 0.8885 0.5377 0.062 Uiso 1 1 calc R U . . .
N1 N 0.4628(7) 0.6781(7) 0.1374(7) 0.0216(18) Uani 1 1 d . . . . .
N2 N 0.0305(7) 0.8634(7) 0.3264(7) 0.0203(17) Uani 1 1 d . . . . .
O1 O 0.5132(6) 0.3918(6) 0.2928(6) 0.0335(19) Uani 1 1 d . . . . .
O2 O 0.1507(7) 0.6346(7) 0.5504(6) 0.0319(19) Uani 1 1 d . . . . .
Cu1 Cu 0.26513(9) 0.72421(10) 0.27283(9) 0.01152(19) Uani 1 1 d . . . . .
Cu2 Cu 0.12869(12) 0.88107(13) 0.25105(12) 0.0291(3) Uani 1 1 d . . . . .
Cu3 Cu 0.2283(11) 0.9304(9) 0.1510(13) 0.042(2) Uani 0.50(3) 1 d . . P A 1
Cu3A Cu 0.1824(11) 0.8847(12) 0.1001(10) 0.041(2) Uani 0.50(3) 1 d . . P A 2
Cu4 Cu 0.32953(12) 0.76301(13) 0.13282(12) 0.0296(3) Uani 1 1 d . . . . .
As1 As 0.39386(7) 0.59559(8) 0.25717(7) 0.01221(18) Uani 1 1 d . . . . .
As2 As 0.17497(7) 0.72130(8) 0.38427(7) 0.01403(19) Uani 1 1 d . . . . .
I1 I 0.36828(5) 0.94174(5) 0.34885(5) 0.01455(12) Uani 1 1 d . . . . .
I2 I 0.10633(5) 0.66028(5) 0.07354(5) 0.01471(12) Uani 1 1 d . . . . .
I3 I 0.06912(7) 1.03210(7) 0.17620(7) 0.0375(2) Uani 1 1 d . . . . .
I4 I 0.31119(7) 0.85994(7) 0.00761(6) 0.03250(18) Uani 1 1 d . . . . .

loop_
_atom_site_aniso_label
_atom_site_aniso_U_11
_atom_site_aniso_U_22
_atom_site_aniso_U_33
_atom_site_aniso_U_23
_atom_site_aniso_U_13
_atom_site_aniso_U_12
C1 0.013(4) 0.014(4) 0.017(4) 0.008(4) 0.004(4) 0.008(3)
C2 0.013(4) 0.015(4) 0.018(4) 0.008(4) 0.006(4) 0.005(3)
C3 0.013(4) 0.021(5) 0.026(5) 0.006(4) -0.001(4) 0.005(4)
C4 0.026(5) 0.009(4) 0.038(6) 0.003(4) 0.000(5) 0.006(4)
C5 0.030(6) 0.020(5) 0.041(7) 0.013(5) -0.003(5) 0.011(5)
C6 0.016(5) 0.017(5) 0.024(5) 0.006(4) -0.003(4) 0.002(4)
C7 0.012(4) 0.018(5) 0.026(5) 0.008(4) -0.001(4) 0.002(4)
C8 0.026(5) 0.019(5) 0.035(6) 0.015(5) -0.007(5) -0.001(4)
C9 0.022(5) 0.034(6) 0.030(6) 0.021(5) -0.003(4) 0.002(4)
C10 0.019(5) 0.022(5) 0.015(4) 0.006(4) 0.002(4) -0.001(4)
C11 0.020(5) 0.017(4) 0.016(4) 0.006(4) 0.005(4) 0.001(4)
C12 0.016(4) 0.012(4) 0.019(5) 0.004(4) 0.002(4) 0.000(3)
C13 0.011(4) 0.015(4) 0.013(4) -0.001(4) 0.005(3) -0.001(3)
C14 0.038(6) 0.038(7) 0.025(6) 0.005(5) 0.022(5) -0.008(5)
C15 0.031(6) 0.041(7) 0.036(7) -0.012(6) 0.029(6) -0.012(5)
C16 0.017(5) 0.030(6) 0.028(6) -0.012(5) 0.012(4) -0.007(4)
C17 0.011(4) 0.024(5) 0.023(5) 0.001(4) 0.004(4) 0.005(4)
C18 0.020(6) 0.056(9) 0.043(8) -0.005(6) 0.021(6) 0.008(6)
C21 0.012(4) 0.017(4) 0.013(4) 0.003(4) 0.005(3) -0.003(3)
C22 0.014(4) 0.018(5) 0.016(4) 0.004(4) 0.008(4) 0.001(4)
C23 0.014(4) 0.026(5) 0.013(4) 0.004(4) 0.003(4) 0.004(4)
C24 0.026(5) 0.024(5) 0.013(4) 0.004(4) 0.007(4) 0.004(4)
C25 0.024(5) 0.041(7) 0.018(5) 0.007(5) 0.014(4) -0.006(5)
C26 0.022(5) 0.014(4) 0.018(5) 0.002(4) 0.009(4) -0.004(4)
C27 0.021(5) 0.019(5) 0.021(5) 0.001(4) 0.012(4) -0.006(4)
C28 0.034(6) 0.023(5) 0.029(5) 0.014(5) 0.017(5) 0.000(4)
C29 0.020(5) 0.016(5) 0.031(5) 0.008(4) 0.010(4) -0.004(4)
C30 0.028(5) 0.021(5) 0.020(5) -0.002(4) 0.011(4) -0.001(4)
C31 0.014(4) 0.020(5) 0.017(5) 0.003(4) 0.006(4) -0.005(4)
C32 0.012(4) 0.022(5) 0.013(4) 0.003(4) 0.005(3) 0.000(4)
C33 0.016(4) 0.015(4) 0.017(4) -0.001(4) 0.005(4) -0.003(4)
C34 0.023(5) 0.025(5) 0.026(5) 0.006(4) 0.011(4) 0.007(4)
C35 0.016(5) 0.028(6) 0.037(6) -0.003(5) 0.012(5) 0.006(4)
C36 0.018(5) 0.020(5) 0.024(5) -0.013(4) 0.009(4) -0.005(4)
C37 0.014(4) 0.025(5) 0.025(5) -0.004(4) 0.015(4) 0.001(4)
C38 0.030(6) 0.037(7) 0.039(7) -0.004(5) 0.027(6) -0.005(5)
N1 0.020(4) 0.020(4) 0.019(4) 0.001(3) 0.014(3) -0.003(3)
N2 0.016(4) 0.019(4) 0.019(4) 0.003(3) 0.008(3) 0.007(3)
O1 0.020(4) 0.016(3) 0.035(4) 0.005(3) -0.009(3) 0.011(3)
O2 0.039(4) 0.029(4) 0.018(4) 0.001(3) 0.016(3) -0.016(3)
Cu1 0.0090(4) 0.0125(5) 0.0113(5) 0.0044(4) 0.0045(4) 0.0025(4)
Cu2 0.0314(7) 0.0346(7) 0.0341(7) 0.0207(6) 0.0213(6) 0.0195(6)
Cu3 0.046(4) 0.037(3) 0.054(6) 0.028(4) 0.024(5) 0.013(3)
Cu3A 0.043(4) 0.054(5) 0.037(4) 0.030(4) 0.019(4) 0.019(4)
Cu4 0.0390(8) 0.0372(8) 0.0315(7) 0.0259(6) 0.0219(6) 0.0154(6)
As1 0.0088(4) 0.0113(4) 0.0129(4) 0.0046(3) 0.0025(3) 0.0029(3)
As2 0.0099(4) 0.0154(4) 0.0110(4) 0.0016(4) 0.0051(3) -0.0008(3)
I1 0.0130(3) 0.0116(3) 0.0113(3) 0.0022(2) 0.0018(2) -0.0017(2)
I2 0.0116(3) 0.0122(3) 0.0109(3) 0.0024(2) -0.0007(2) 0.0005(2)
I3 0.0332(4) 0.0247(4) 0.0460(5) 0.0180(3) 0.0065(3) 0.0084(3)
I4 0.0438(4) 0.0297(4) 0.0171(3) 0.0144(3) 0.0019(3) -0.0105(3)

loop_
_atom_type_symbol
_atom_type_description
_atom_type_scat_dispersion_real
_atom_type_scat_dispersion_imag
_atom_type_scat_source
C C 0.0033 0.0016 'International Tables Vol C Tables 4.2.6.8 and 6.1.1.4'
H H 0.0000 0.0000 'International Tables Vol C Tables 4.2.6.8 and 6.1.1.4'
N N 0.0061 0.0033 'International Tables Vol C Tables 4.2.6.8 and 6.1.1.4'
O O 0.0106 0.0060 'International Tables Vol C Tables 4.2.6.8 and 6.1.1.4'
Cu Cu 0.3201 1.2651 'International Tables Vol C Tables 4.2.6.8 and 6.1.1.4'
As As 0.0499 2.0058 'International Tables Vol C Tables 4.2.6.8 and 6.1.1.4'
I I -0.4742 1.8119 'International Tables Vol C Tables 4.2.6.8 and 6.1.1.4'

loop_
_geom_angle_atom_site_label_1
_geom_angle_atom_site_label_2
_geom_angle_atom_site_label_3
_geom_angle
_geom_angle_site_symmetry_1
_geom_angle_site_symmetry_3
_geom_angle_publ_flag
C6 C1 C2 118.6(8) . . ?
C6 C1 As1 122.1(7) . . ?
C2 C1 As1 119.2(6) . . ?
C3 C2 C1 120.0(8) . . ?
C3 C2 H2 120.0 . . ?
C1 C2 H2 120.0 . . ?
C4 C3 C2 119.6(9) . . ?
C4 C3 H3 120.2 . . ?
C2 C3 H3 120.2 . . ?
C3 C4 C5 121.4(10) . . ?
C3 C4 H4 119.3 . . ?
C5 C4 H4 119.3 . . ?
C6 C5 C4 118.4(10) . . ?
C6 C5 H5 120.8 . . ?
C4 C5 H5 120.8 . . ?
C1 C6 C5 122.0(9) . . ?
C1 C6 O1 123.9(9) . . ?
C5 C6 O1 114.1(9) . . ?
C8 C7 O1 115.0(9) . . ?
C8 C7 C12 120.3(9) . . ?
O1 C7 C12 124.7(9) . . ?
C7 C8 C9 120.5(10) . . ?
C7 C8 H8 119.8 . . ?
C9 C8 H8 119.8 . . ?
C10 C9 C8 119.5(10) . . ?
C10 C9 H9 120.3 . . ?
C8 C9 H9 120.3 . . ?
C11 C10 C9 120.1(9) . . ?
C11 C10 H10 119.9 . . ?
C9 C10 H10 119.9 . . ?
C10 C11 C12 121.6(9) . . ?
C10 C11 H11 119.2 . . ?
C12 C11 H11 119.2 . . ?
C11 C12 C7 118.0(9) . . ?
C11 C12 As1 121.2(7) . . ?
C7 C12 As1 120.8(7) . . ?
N1 C13 C17 122.5(9) . . ?
N1 C13 As1 115.8(6) . . ?
C17 C13 As1 121.7(8) . . ?
N1 C14 C15 121.1(13) . . ?
N1 C14 H14 119.4 . . ?
C15 C14 H14 119.4 . . ?
C16 C15 C14 121.7(11) . . ?
C16 C15 H15 119.2 . . ?
C14 C15 H15 119.2 . . ?
C17 C16 C15 116.7(11) . . ?
C17 C16 C18 120.8(13) . . ?
C15 C16 C18 122.5(12) . . ?
C16 C17 C13 120.7(11) . . ?
C16 C17 H17 119.6 . . ?
C13 C17 H17 119.6 . . ?
C16 C18 H18A 109.5 . . ?
C16 C18 H18B 109.5 . . ?
H18A C18 H18B 109.5 . . ?
C16 C18 H18C 109.5 . . ?
H18A C18 H18C 109.5 . . ?
H18B C18 H18C 109.5 . . ?
C26 C21 C22 118.7(8) . . ?
C26 C21 As2 121.7(7) . . ?
C22 C21 As2 119.6(7) . . ?
C23 C22 C21 120.6(9) . . ?
C23 C22 H22 119.7 . . ?
C21 C22 H22 119.7 . . ?
C24 C23 C22 120.3(9) . . ?
C24 C23 H23 119.9 . . ?
C22 C23 H23 119.9 . . ?
C25 C24 C23 119.2(9) . . ?
C25 C24 H24 120.4 . . ?
C23 C24 H24 120.4 . . ?
C24 C25 C26 122.1(10) . . ?
C24 C25 H25 119.0 . . ?
C26 C25 H25 119.0 . . ?
O2 C26 C21 125.8(8) . . ?
O2 C26 C25 115.2(9) . . ?
C21 C26 C25 119.0(9) . . ?
O2 C27 C32 126.8(9) . . ?
O2 C27 C28 113.5(9) . . ?
C32 C27 C28 119.7(9) . . ?
C29 C28 C27 119.6(10) . . ?
C29 C28 H28 120.2 . . ?
C27 C28 H28 120.2 . . ?
C28 C29 C30 121.2(9) . . ?
C28 C29 H29 119.4 . . ?
C30 C29 H29 119.4 . . ?
C29 C30 C31 118.3(9) . . ?
C29 C30 H30 120.9 . . ?
C31 C30 H30 120.9 . . ?
C30 C31 C32 121.8(9) . . ?
C30 C31 H31 119.1 . . ?
C32 C31 H31 119.1 . . ?
C27 C32 C31 119.3(9) . . ?
C27 C32 As2 121.2(7) . . ?
C31 C32 As2 119.6(7) . . ?
N2 C33 C37 123.7(10) . . ?
N2 C33 As2 115.3(7) . . ?
C37 C33 As2 121.0(8) . . ?
N2 C34 C35 122.8(11) . . ?
N2 C34 H34 118.6 . . ?
C35 C34 H34 118.6 . . ?
C36 C35 C34 120.3(11) . . ?
C36 C35 H35 119.8 . . ?
C34 C35 H35 119.8 . . ?
C35 C36 C37 118.1(11) . . ?
C35 C36 C38 122.5(11) . . ?
C37 C36 C38 119.4(12) . . ?
C36 C37 C33 119.2(12) . . ?
C36 C37 H37 120.4 . . ?
C33 C37 H37 120.4 . . ?
C36 C38 H38A 109.5 . . ?
C36 C38 H38B 109.5 . . ?
H38A C38 H38B 109.5 . . ?
C36 C38 H38C 109.5 . . ?
H38A C38 H38C 109.5 . . ?
H38B C38 H38C 109.5 . . ?
C13 N1 C14 117.2(10) . . ?
C13 N1 Cu4 125.7(6) . . ?
C14 N1 Cu4 116.9(8) . . ?
C33 N2 C34 115.9(9) . . ?
C33 N2 Cu2 126.7(6) . . ?
C34 N2 Cu2 117.4(7) . . ?
C7 O1 C6 122.6(7) . . ?
C27 O2 C26 123.0(8) . . ?
As2 Cu1 As1 111.73(5) . . ?
As2 Cu1 I1 110.38(6) . . ?
As1 Cu1 I1 111.21(5) . . ?
As2 Cu1 I2 108.93(5) . . ?
As1 Cu1 I2 109.36(6) . . ?
I1 Cu1 I2 104.99(6) . . ?
As2 Cu1 Cu4 164.88(6) . . ?
As1 Cu1 Cu4 83.26(5) . . ?
I1 Cu1 Cu4 63.56(5) . . ?
I2 Cu1 Cu4 62.12(5) . . ?
As2 Cu1 Cu2 83.23(5) . . ?
As1 Cu1 Cu2 164.96(6) . . ?
I1 Cu1 Cu2 62.48(5) . . ?
I2 Cu1 Cu2 62.19(5) . . ?
Cu4 Cu1 Cu2 81.74(5) . . ?
N2 Cu2 Cu3 169.1(3) . . ?
N2 Cu2 Cu3A 159.6(4) . . ?
N2 Cu2 I3 112.2(2) . . ?
Cu3 Cu2 I3 56.93(13) . . ?
Cu3A Cu2 I3 56.96(13) . . ?
N2 Cu2 Cu1 98.8(2) . . ?
Cu3 Cu2 Cu1 92.15(13) . . ?
Cu3A Cu2 Cu1 93.21(11) . . ?
I3 Cu2 Cu1 149.06(6) . . ?
N2 Cu2 I2 109.3(2) . . ?
Cu3 Cu2 I2 76.5(3) . . ?
Cu3A Cu2 I2 64.1(3) . . ?
I3 Cu2 I2 108.82(6) . . ?
Cu1 Cu2 I2 57.05(5) . . ?
N2 Cu2 I1 124.2(2) . . ?
Cu3 Cu2 I1 62.6(4) . . ?
Cu3A Cu2 I1 76.2(3) . . ?
I3 Cu2 I1 103.70(6) . . ?
Cu1 Cu2 I1 56.57(5) . . ?
I2 Cu2 I1 97.11(6) . . ?
I3 Cu3 Cu4 152.4(3) . . ?
I3 Cu3 I4 135.2(5) . . ?
Cu4 Cu3 I4 63.39(13) . . ?
I3 Cu3 Cu2 64.04(11) . . ?
Cu4 Cu3 Cu2 90.75(15) . . ?
I4 Cu3 Cu2 148.8(4) . . ?
I3 Cu3 I1 109.1(4) . . ?
Cu4 Cu3 I1 64.4(2) . . ?
I4 Cu3 I1 114.3(3) . . ?
Cu2 Cu3 I1 63.1(2) . . ?
I4 Cu3A I3 138.9(4) . . ?
I4 Cu3A Cu4 64.23(11) . . ?
I3 Cu3A Cu4 148.0(4) . . ?
I4 Cu3A Cu2 151.9(3) . . ?
I3 Cu3A Cu2 62.95(12) . . ?
Cu4 Cu3A Cu2 88.96(14) . . ?
I4 Cu3A I2 108.4(3) . . ?
I3 Cu3A I2 111.2(3) . . ?
Cu4 Cu3A I2 61.64(19) . . ?
Cu2 Cu3A I2 61.29(18) . . ?
N1 Cu4 Cu3 157.5(4) . . ?
N1 Cu4 Cu3A 165.5(3) . . ?
N1 Cu4 I4 109.4(2) . . ?
Cu3 Cu4 I4 58.74(19) . . ?
Cu3A Cu4 I4 56.20(11) . . ?
N1 Cu4 Cu1 99.1(2) . . ?
Cu3 Cu4 Cu1 93.59(15) . . ?
Cu3A Cu4 Cu1 95.24(11) . . ?
I4 Cu4 Cu1 151.40(7) . . ?
N1 Cu4 I2 125.0(2) . . ?
Cu3 Cu4 I2 77.4(3) . . ?
Cu3A Cu4 I2 65.1(3) . . ?
I4 Cu4 I2 105.27(6) . . ?
Cu1 Cu4 I2 57.46(5) . . ?
N1 Cu4 I1 109.9(2) . . ?
Cu3 Cu4 I1 62.6(4) . . ?
Cu3A Cu4 I1 76.6(3) . . ?
I4 Cu4 I1 109.36(6) . . ?
Cu1 Cu4 I1 56.44(4) . . ?
I2 Cu4 I1 96.71(6) . . ?
C12 As1 C1 95.8(4) . . ?
C12 As1 C13 101.2(4) . . ?
C1 As1 C13 101.3(4) . . ?
C12 As1 Cu1 119.1(3) . . ?
C1 As1 Cu1 121.6(3) . . ?
C13 As1 Cu1 114.2(3) . . ?
C32 As2 C21 96.3(4) . . ?
C32 As2 C33 101.7(4) . . ?
C21 As2 C33 100.3(4) . . ?
C32 As2 Cu1 117.7(3) . . ?
C21 As2 Cu1 122.3(3) . . ?
C33 As2 Cu1 114.8(3) . . ?
Cu1 I1 Cu3 89.7(2) . . ?
Cu1 I1 Cu2 60.95(5) . . ?
Cu3 I1 Cu2 54.27(15) . . ?
Cu1 I1 Cu4 60.00(5) . . ?
Cu3 I1 Cu4 52.98(16) . . ?
Cu2 I1 Cu4 79.41(6) . . ?
Cu1 I2 Cu4 60.43(5) . . ?
Cu1 I2 Cu2 60.76(5) . . ?
Cu4 I2 Cu2 80.28(6) . . ?
Cu1 I2 Cu3A 89.7(3) . . ?
Cu4 I2 Cu3A 53.23(17) . . ?
Cu2 I2 Cu3A 54.62(17) . . ?
Cu3 I3 Cu2 59.03(12) . . ?
Cu3A I3 Cu2 60.09(10) . . ?
Cu3A I4 Cu4 59.57(10) . . ?
Cu3 I4 Cu4 57.88(12) . . ?

loop_
_geom_bond_atom_site_label_1
_geom_bond_atom_site_label_2
_geom_bond_distance
_geom_bond_site_symmetry_2
_geom_bond_publ_flag
C1 C6 1.376(13) . ?
C1 C2 1.407(12) . ?
C1 As1 1.933(9) . ?
C2 C3 1.392(13) . ?
C2 H2 0.9300 . ?
C3 C4 1.372(14) . ?
C3 H3 0.9300 . ?
C4 C5 1.388(15) . ?
C4 H4 0.9300 . ?
C5 C6 1.383(14) . ?
C5 H5 0.9300 . ?
C6 O1 1.402(11) . ?
C7 C8 1.363(14) . ?
C7 O1 1.374(12) . ?
C7 C12 1.416(13) . ?
C8 C9 1.398(15) . ?
C8 H8 0.9300 . ?
C9 C10 1.379(15) . ?
C9 H9 0.9300 . ?
C10 C11 1.366(13) . ?
C10 H10 0.9300 . ?
C11 C12 1.389(13) . ?
C11 H11 0.9300 . ?
C12 As1 1.915(9) . ?
C13 N1 1.340(13) . ?
C13 C17 1.396(13) . ?
C13 As1 1.961(9) . ?
C14 N1 1.360(13) . ?
C14 C15 1.384(18) . ?
C14 H14 0.9300 . ?
C15 C16 1.38(2) . ?
C15 H15 0.9300 . ?
C16 C17 1.356(16) . ?
C16 C18 1.517(16) . ?
C17 H17 0.9300 . ?
C18 H18A 0.9600 . ?
C18 H18B 0.9600 . ?
C18 H18C 0.9600 . ?
C21 C26 1.384(13) . ?
C21 C22 1.397(12) . ?
C21 As2 1.925(9) . ?
C22 C23 1.385(13) . ?
C22 H22 0.9300 . ?
C23 C24 1.367(14) . ?
C23 H23 0.9300 . ?
C24 C25 1.362(15) . ?
C24 H24 0.9300 . ?
C25 C26 1.388(14) . ?
C25 H25 0.9300 . ?
C26 O2 1.382(11) . ?
C27 O2 1.374(11) . ?
C27 C32 1.381(14) . ?
C27 C28 1.413(14) . ?
C28 C29 1.376(15) . ?
C28 H28 0.9300 . ?
C29 C30 1.388(15) . ?
C29 H29 0.9300 . ?
C30 C31 1.389(14) . ?
C30 H30 0.9300 . ?
C31 C32 1.390(12) . ?
C31 H31 0.9300 . ?
C32 As2 1.921(10) . ?
C33 N2 1.339(13) . ?
C33 C37 1.394(14) . ?
C33 As2 1.970(10) . ?
C34 N2 1.363(13) . ?
C34 C35 1.397(16) . ?
C34 H34 0.9300 . ?
C35 C36 1.348(19) . ?
C35 H35 0.9300 . ?
C36 C37 1.388(15) . ?
C36 C38 1.532(15) . ?
C37 H37 0.9300 . ?
C38 H38A 0.9600 . ?
C38 H38B 0.9600 . ?
C38 H38C 0.9600 . ?
N1 Cu4 2.032(9) . ?
N2 Cu2 2.025(8) . ?
Cu1 As2 2.3415(15) . ?
Cu1 As1 2.3468(15) . ?
Cu1 I1 2.6231(17) . ?
Cu1 I2 2.6422(18) . ?
Cu1 Cu4 2.7260(17) . ?
Cu1 Cu2 2.7474(19) . ?
Cu2 Cu3 2.537(5) . ?
Cu2 Cu3A 2.589(4) . ?
Cu2 I3 2.6600(17) . ?
Cu2 I2 2.785(2) . ?
Cu2 I1 2.7873(19) . ?
Cu3 I3 2.479(5) . ?
Cu3 Cu4 2.495(4) . ?
Cu3 I4 2.518(7) . ?
Cu3 I1 2.775(15) . ?
Cu3A I4 2.430(4) . ?
Cu3A I3 2.504(6) . ?
Cu3A Cu4 2.522(4) . ?
Cu3A I2 2.856(12) . ?
Cu4 I4 2.6340(15) . ?
Cu4 I2 2.7704(19) . ?
Cu4 I1 2.819(2) . ?
